data_7107864
loop_
_publ_author_name
'David R. Levine'
'Anthony Caruso'
'Maxime A. Siegler'
'John D. Tovar'

_publ_section_title
;
 Meta-B-entacenes: new polycyclic aromatics incorporating two fused
 borepin rings
;
_journal_name_full Chem.Commun.
_journal_page_first 6256
_journal_paper_doi 10.1039/c2cc32500d
_journal_volume 48
_journal_year 2012
_chemical_formula_moiety 'C58 H72 B2, 0.25(C4 H8 O)'
_chemical_formula_sum 'C59 H74 B2 O0.25'
_chemical_formula_weight 808.80
_chemical_name_systematic
;
?
;
_space_group_IT_number 2
_symmetry_cell_setting triclinic
_symmetry_space_group_name_Hall '-P 1'
_symmetry_space_group_name_H-M 'P -1'
_atom_sites_solution_hydrogens difmap
_atom_sites_solution_primary direct
_atom_sites_solution_secondary difmap
_audit_creation_method SHELXL-97
_cell_angle_alpha 109.1855(18)
_cell_angle_beta 95.4448(15)
_cell_angle_gamma 96.2210(15)
_cell_formula_units_Z 4
_cell_length_a 13.6095(2)
_cell_length_b 19.4173(4)
_cell_length_c 19.7515(4)
_cell_measurement_reflns_used 16028
_cell_measurement_temperature 110(2)
_cell_measurement_theta_max 25.13
_cell_measurement_theta_min 1.75
_cell_volume 4853.04(17)
_computing_cell_refinement
;
CrysAlisPro, Agilent Technologies,
Version 1.171.35.11 (release 16-05-2011 CrysAlis171 .NET)
(compiled May 16 2011,17:55:39)
;
_computing_data_collection
;
CrysAlisPro, Agilent Technologies,
Version 1.171.35.11 (release 16-05-2011 CrysAlis171 .NET)
(compiled May 16 2011,17:55:39)
;
_computing_data_reduction
;
CrysAlisPro, Agilent Technologies,
Version 1.171.35.11 (release 16-05-2011 CrysAlis171 .NET)
(compiled May 16 2011,17:55:39)
;
_computing_molecular_graphics 'SHELXTL v6.10 (Sheldrick, 2008)'
_computing_publication_material 'SHELXTL v6.10 (Sheldrick, 2008)'
_computing_structure_refinement 'SHELXL-97 (Sheldrick, 2008)'
_computing_structure_solution 'SHELXS-97 (Sheldrick, 2008)'
_diffrn_ambient_temperature 110(2)
_diffrn_detector_area_resol_mean 15.989
_diffrn_measured_fraction_theta_full 0.999
_diffrn_measured_fraction_theta_max 0.999
_diffrn_measurement_device_type 'Goniometer KM4/Xcalibur, detector: Sapphire3'
_diffrn_measurement_method '\w scans'
_diffrn_radiation_monochromator graphite
_diffrn_radiation_source 'Enhance (Mo) X-ray Source'
_diffrn_radiation_type MoK\a
_diffrn_radiation_wavelength 0.71073
_diffrn_reflns_av_R_equivalents 0.0428
_diffrn_reflns_av_sigmaI/netI 0.0497
_diffrn_reflns_limit_h_max 15
_diffrn_reflns_limit_h_min -16
_diffrn_reflns_limit_k_max 23
_diffrn_reflns_limit_k_min -23
_diffrn_reflns_limit_l_max 23
_diffrn_reflns_limit_l_min -23
_diffrn_reflns_number 51627
_diffrn_reflns_theta_full 25.00
_diffrn_reflns_theta_max 25.00
_diffrn_reflns_theta_min 2.00
_exptl_absorpt_coefficient_mu 0.061
_exptl_absorpt_correction_T_max 0.997
_exptl_absorpt_correction_T_min 0.977
_exptl_absorpt_correction_type analytical
_exptl_absorpt_process_details
;
CrysAlisPro, Agilent Technologies,
Version 1.171.35.11 (release 16-05-2011 CrysAlis171 .NET)
(compiled May 16 2011,17:55:39)
Analytical numeric absorption correction using a multifaceted crystal
model based on expressions derived by R.C. Clark & J.S. Reid.
(Clark, R. C. & Reid, J. S. (1995). Acta Cryst. A51, 887-897)
;
_exptl_crystal_colour colorless
_exptl_crystal_density_diffrn 1.107
_exptl_crystal_density_method 'not measured'
_exptl_crystal_description block
_exptl_crystal_F_000 1760
_exptl_crystal_size_max 0.47
_exptl_crystal_size_mid 0.39
_exptl_crystal_size_min 0.15
_platon_squeeze_details
;
;
_refine_diff_density_max 0.437
_refine_diff_density_min -0.285
_refine_diff_density_rms 0.065
_refine_ls_extinction_method none
_refine_ls_goodness_of_fit_ref 1.076
_refine_ls_hydrogen_treatment constr
_refine_ls_matrix_type full
_refine_ls_number_parameters 1148
_refine_ls_number_reflns 17073
_refine_ls_number_restraints 114
_refine_ls_restrained_S_all 1.076
_refine_ls_R_factor_all 0.0693
_refine_ls_R_factor_gt 0.0510
_refine_ls_shift/su_max 0.002
_refine_ls_shift/su_mean 0.000
_refine_ls_structure_factor_coef Fsqd
_refine_ls_weighting_details 'calc w=1/[\s^2^(Fo^2^)+(0.0828P)^2^+0.6923P] where P=(Fo^2^+2Fc^2^)/3'
_refine_ls_weighting_scheme calc
_refine_ls_wR_factor_gt 0.1404
_refine_ls_wR_factor_ref 0.1485
_reflns_number_gt 12870
_reflns_number_total 17073
_reflns_threshold_expression I>2\s(I)
_cod_data_source_file c2cc32500d.txt
_cod_data_source_block x0871a
_cod_original_cell_volume 4853.03(16)
_cod_database_code 7107864

loop_
_symmetry_equiv_pos_as_xyz
'x, y, z'
'-x, -y, -z'

loop_
_atom_site_label
_atom_site_type_symbol
_atom_site_fract_x
_atom_site_fract_y
_atom_site_fract_z
_atom_site_U_iso_or_equiv
_atom_site_adp_type
_atom_site_occupancy
_atom_site_symmetry_multiplicity
_atom_site_calc_flag
_atom_site_refinement_flags
_atom_site_disorder_assembly
_atom_site_disorder_group
C1A C 0.89383(12) 0.16090(9) 0.15120(9) 0.0233(4) Uani 1 1 d . . .
H1A H 0.8396 0.1849 0.1416 0.028 Uiso 1 1 calc R . .
C2A C 0.95770(12) 0.14269(9) 0.09812(9) 0.0238(4) Uani 1 1 d . . .
C3A C 0.99664(13) 0.14946(9) -0.03718(10) 0.0290(4) Uani 1 1 d . . .
C4A C 0.96458(15) 0.17751(11) -0.09169(11) 0.0378(5) Uani 1 1 d . . .
H4A H 0.9216 0.2139 -0.0805 0.045 Uiso 1 1 calc R . .
C5A C 0.99220(17) 0.15496(12) -0.16072(12) 0.0459(5) Uani 1 1 d . . .
H5A H 0.9671 0.1748 -0.1958 0.055 Uiso 1 1 calc R . .
C6A C 1.05612(17) 0.10379(12) -0.17756(12) 0.0466(5) Uani 1 1 d . . .
H6A H 1.0746 0.0868 -0.2248 0.056 Uiso 1 1 calc R . .
C7A C 1.09324(15) 0.07731(11) -0.12519(11) 0.0399(5) Uani 1 1 d . . .
H7A H 1.1394 0.0432 -0.1368 0.048 Uiso 1 1 calc R . .
C8A C 1.06559(13) 0.09872(10) -0.05520(10) 0.0311(4) Uani 1 1 d . . .
C9A C 1.11435(13) 0.06796(10) -0.00586(11) 0.0333(4) Uani 1 1 d . . .
H9A H 1.1647 0.0401 -0.0252 0.040 Uiso 1 1 calc R . .
C10A C 1.10302(13) 0.07070(10) 0.06152(11) 0.0316(4) Uani 1 1 d . . .
H10A H 1.1506 0.0478 0.0815 0.038 Uiso 1 1 calc R . .
C11A C 1.03328(12) 0.10135(9) 0.11060(10) 0.0270(4) Uani 1 1 d . . .
C12A C 1.04479(13) 0.08928(9) 0.17617(10) 0.0295(4) Uani 1 1 d . . .
H12A H 1.0970 0.0631 0.1846 0.035 Uiso 1 1 calc R . .
C13A C 0.98531(13) 0.11277(9) 0.23052(10) 0.0271(4) Uani 1 1 d . . .
C14A C 1.01614(13) 0.09870(10) 0.29647(11) 0.0336(4) Uani 1 1 d . . .
H14A H 1.0652 0.0668 0.2917 0.040 Uiso 1 1 calc R . .
C15A C 0.98900(14) 0.12184(11) 0.36266(11) 0.0349(5) Uani 1 1 d . . .
H15A H 1.0270 0.1068 0.3967 0.042 Uiso 1 1 calc R . .
C16A C 0.91308(13) 0.16542(10) 0.39319(10) 0.0295(4) Uani 1 1 d . . .
C17A C 0.91852(14) 0.18723(11) 0.46851(10) 0.0361(5) Uani 1 1 d . . .
H17A H 0.9719 0.1754 0.4952 0.043 Uiso 1 1 calc R . .
C18A C 0.84925(15) 0.22526(11) 0.50524(10) 0.0382(5) Uani 1 1 d . . .
H18A H 0.8561 0.2408 0.5566 0.046 Uiso 1 1 calc R . .
C19A C 0.76946(15) 0.24064(10) 0.46657(10) 0.0358(5) Uani 1 1 d . . .
H19A H 0.7197 0.2655 0.4909 0.043 Uiso 1 1 calc R . .
C20A C 0.76292(14) 0.21948(10) 0.39217(9) 0.0298(4) Uani 1 1 d . . .
H20A H 0.7070 0.2296 0.3664 0.036 Uiso 1 1 calc R . .
C21A C 0.83445(12) 0.18380(9) 0.35250(9) 0.0261(4) Uani 1 1 d . . .
C22A C 0.90194(12) 0.14727(9) 0.21698(9) 0.0228(4) Uani 1 1 d . . .
C23A C 0.89267(12) 0.24448(9) 0.04360(9) 0.0225(4) Uani 1 1 d . . .
C24A C 0.94748(12) 0.31746(9) 0.07174(9) 0.0229(4) Uani 1 1 d . . .
C25A C 0.90138(12) 0.37639(9) 0.06725(10) 0.0267(4) Uani 1 1 d . . .
H25A H 0.9400 0.4241 0.0841 0.032 Uiso 1 1 calc R . .
C26A C 0.80183(12) 0.36936(10) 0.03940(10) 0.0270(4) Uani 1 1 d . . .
C27A C 0.74904(12) 0.29935(10) 0.01399(9) 0.0267(4) Uani 1 1 d . . .
H27A H 0.6804 0.2931 -0.0046 0.032 Uiso 1 1 calc R . .
C28A C 0.79139(12) 0.23676(9) 0.01418(9) 0.0240(4) Uani 1 1 d . . .
C29A C 1.06021(12) 0.33851(9) 0.10319(10) 0.0261(4) Uani 1 1 d . . .
C30A C 1.10702(12) 0.28083(10) 0.12682(11) 0.0308(4) Uani 1 1 d . . .
H30A H 1.0697 0.2687 0.1625 0.046 Uiso 1 1 calc R . .
H30B H 1.1765 0.3004 0.1485 0.046 Uiso 1 1 calc R . .
H30C H 1.1050 0.2363 0.0847 0.046 Uiso 1 1 calc R . .
C31A C 1.11761(14) 0.35314(12) 0.04530(12) 0.0400(5) Uani 1 1 d . . .
H31A H 1.1087 0.3082 0.0026 0.060 Uiso 1 1 calc R . .
H31B H 1.1887 0.3678 0.0644 0.060 Uiso 1 1 calc R . .
H31C H 1.0923 0.3928 0.0317 0.060 Uiso 1 1 calc R . .
C32A C 1.07511(14) 0.40865(10) 0.17079(11) 0.0351(5) Uani 1 1 d . . .
H32A H 1.0630 0.4510 0.1563 0.053 Uiso 1 1 calc R . .
H32B H 1.1436 0.4171 0.1954 0.053 Uiso 1 1 calc R . .
H32C H 1.0282 0.4025 0.2038 0.053 Uiso 1 1 calc R . .
C33A C 0.75668(14) 0.43816(11) 0.03867(11) 0.0351(5) Uani 1 1 d . . .
C34A C 0.81192(18) 0.47454(14) -0.00731(15) 0.0602(7) Uani 1 1 d . . .
H34A H 0.7822 0.5180 -0.0085 0.090 Uiso 1 1 calc R . .
H34B H 0.8068 0.4394 -0.0567 0.090 Uiso 1 1 calc R . .
H34C H 0.8824 0.4896 0.0137 0.090 Uiso 1 1 calc R . .
C35A C 0.64632(15) 0.41887(12) 0.00717(12) 0.0441(5) Uani 1 1 d . . .
H35A H 0.6101 0.3938 0.0351 0.066 Uiso 1 1 calc R . .
H35B H 0.6391 0.3863 -0.0434 0.066 Uiso 1 1 calc R . .
H35C H 0.6190 0.4641 0.0096 0.066 Uiso 1 1 calc R . .
C36A C 0.76550(17) 0.49253(11) 0.11602(12) 0.0465(5) Uani 1 1 d . . .
H36A H 0.7282 0.4695 0.1451 0.070 Uiso 1 1 calc R . .
H36B H 0.7380 0.5369 0.1152 0.070 Uiso 1 1 calc R . .
H36C H 0.8359 0.5060 0.1373 0.070 Uiso 1 1 calc R . .
C37A C 0.71913(13) 0.16307(10) -0.02258(10) 0.0289(4) Uani 1 1 d . . .
C38A C 0.76151(14) 0.09239(10) -0.02687(10) 0.0349(4) Uani 1 1 d . . .
H38A H 0.7829 0.0930 0.0221 0.052 Uiso 1 1 calc R . .
H38B H 0.8188 0.0891 -0.0537 0.052 Uiso 1 1 calc R . .
H38C H 0.7100 0.0497 -0.0518 0.052 Uiso 1 1 calc R . .
C39A C 0.68411(15) 0.15645(12) -0.10116(10) 0.0412(5) Uani 1 1 d . . .
H39A H 0.7418 0.1554 -0.1274 0.062 Uiso 1 1 calc R . .
H39B H 0.6512 0.1989 -0.1013 0.062 Uiso 1 1 calc R . .
H39C H 0.6370 0.1109 -0.1248 0.062 Uiso 1 1 calc R . .
C40A C 0.62945(14) 0.16413(11) 0.01897(11) 0.0371(5) Uani 1 1 d . . .
H40A H 0.5816 0.1192 -0.0055 0.056 Uiso 1 1 calc R . .
H40B H 0.5973 0.2073 0.0206 0.056 Uiso 1 1 calc R . .
H40C H 0.6521 0.1666 0.0684 0.056 Uiso 1 1 calc R . .
C41A C 0.71510(12) 0.18325(9) 0.23568(8) 0.0213(4) Uani 1 1 d . . .
C42A C 0.63480(12) 0.12293(9) 0.20592(9) 0.0227(4) Uani 1 1 d . . .
C43A C 0.54187(12) 0.13587(9) 0.18140(9) 0.0253(4) Uani 1 1 d . . .
H43A H 0.4900 0.0950 0.1615 0.030 Uiso 1 1 calc R . .
C44A C 0.52020(12) 0.20482(10) 0.18419(9) 0.0258(4) Uani 1 1 d . . .
C45A C 0.59766(12) 0.26265(10) 0.21421(9) 0.0256(4) Uani 1 1 d . . .
H45A H 0.5848 0.3109 0.2183 0.031 Uiso 1 1 calc R . .
C46A C 0.69404(12) 0.25417(9) 0.23896(9) 0.0228(4) Uani 1 1 d . . .
C47A C 0.64512(12) 0.04103(9) 0.19278(9) 0.0256(4) Uani 1 1 d . . .
C48A C 0.72214(14) 0.02866(10) 0.24721(10) 0.0316(4) Uani 1 1 d . . .
H48A H 0.7213 -0.0244 0.2367 0.047 Uiso 1 1 calc R . .
H48B H 0.7060 0.0512 0.2962 0.047 Uiso 1 1 calc R . .
H48C H 0.7886 0.0512 0.2437 0.047 Uiso 1 1 calc R . .
C49A C 0.54696(14) -0.00402(10) 0.19585(12) 0.0397(5) Uani 1 1 d . . .
H49A H 0.4975 -0.0070 0.1551 0.059 Uiso 1 1 calc R . .
H49B H 0.5221 0.0200 0.2415 0.059 Uiso 1 1 calc R . .
H49C H 0.5585 -0.0538 0.1929 0.059 Uiso 1 1 calc R . .
C50A C 0.67291(15) 0.00884(11) 0.11620(10) 0.0372(5) Uani 1 1 d . . .
H50A H 0.7361 0.0363 0.1130 0.056 Uiso 1 1 calc R . .
H50B H 0.6202 0.0128 0.0809 0.056 Uiso 1 1 calc R . .
H50C H 0.6802 -0.0431 0.1059 0.056 Uiso 1 1 calc R . .
C51A C 0.41573(13) 0.21512(11) 0.15581(10) 0.0323(4) Uani 1 1 d . . .
C52A C 0.38138(15) 0.15886(15) 0.07881(12) 0.0530(6) Uani 1 1 d . . .
H52A H 0.3150 0.1661 0.0609 0.080 Uiso 1 1 calc R . .
H52B H 0.3785 0.1087 0.0802 0.080 Uiso 1 1 calc R . .
H52C H 0.4288 0.1661 0.0465 0.080 Uiso 1 1 calc R . .
C53A C 0.34025(14) 0.20075(13) 0.20390(12) 0.0425(5) Uani 1 1 d . . .
H53A H 0.3598 0.2356 0.2534 0.064 Uiso 1 1 calc R . .
H53B H 0.3387 0.1502 0.2041 0.064 Uiso 1 1 calc R . .
H53C H 0.2739 0.2072 0.1851 0.064 Uiso 1 1 calc R . .
C54A C 0.41363(16) 0.29112(14) 0.15149(17) 0.0673(8) Uani 1 1 d . . .
H54A H 0.4650 0.3014 0.1232 0.101 Uiso 1 1 calc R . .
H54B H 0.4266 0.3278 0.2004 0.101 Uiso 1 1 calc R . .
H54C H 0.3479 0.2935 0.1281 0.101 Uiso 1 1 calc R . .
C55A C 0.76747(13) 0.32785(9) 0.26971(10) 0.0262(4) Uani 1 1 d . . .
C56A C 0.87720(13) 0.32194(10) 0.28899(10) 0.0317(4) Uani 1 1 d . . .
H56A H 0.9022 0.2916 0.2457 0.047 Uiso 1 1 calc R . .
H56B H 0.8831 0.2991 0.3264 0.047 Uiso 1 1 calc R . .
H56C H 0.9165 0.3713 0.3072 0.047 Uiso 1 1 calc R . .
C57A C 0.73173(15) 0.37841(11) 0.33729(11) 0.0401(5) Uani 1 1 d . . .
H57A H 0.7734 0.4268 0.3540 0.060 Uiso 1 1 calc R . .
H57B H 0.7368 0.3567 0.3756 0.060 Uiso 1 1 calc R . .
H57C H 0.6621 0.3840 0.3255 0.060 Uiso 1 1 calc R . .
C58A C 0.76687(14) 0.36589(11) 0.21284(11) 0.0377(5) Uani 1 1 d . . .
H58A H 0.7854 0.3329 0.1681 0.056 Uiso 1 1 calc R . .
H58B H 0.8149 0.4114 0.2311 0.056 Uiso 1 1 calc R . .
H58C H 0.6999 0.3776 0.2030 0.056 Uiso 1 1 calc R . .
B1A B 0.95014(14) 0.17561(11) 0.03546(11) 0.0254(4) Uani 1 1 d . . .
B2A B 0.82062(14) 0.17008(10) 0.26856(11) 0.0242(4) Uani 1 1 d . . .
C1B C 0.53643(12) 0.33542(9) 0.58530(9) 0.0225(4) Uani 1 1 d . . .
H1B H 0.4958 0.3058 0.6048 0.027 Uiso 1 1 calc R . .
C2B C 0.49351(12) 0.34639(9) 0.52253(9) 0.0218(4) Uani 1 1 d . . .
C3B C 0.31568(13) 0.31899(9) 0.42552(9) 0.0238(4) Uani 1 1 d . . .
C4B C 0.21805(13) 0.27968(10) 0.40648(9) 0.0284(4) Uani 1 1 d . . .
H4B H 0.2014 0.2428 0.4270 0.034 Uiso 1 1 calc R . .
C5B C 0.14540(14) 0.29158(10) 0.35980(10) 0.0328(4) Uani 1 1 d . . .
H5B H 0.0805 0.2638 0.3491 0.039 Uiso 1 1 calc R . .
C6B C 0.16817(14) 0.34453(10) 0.32864(10) 0.0346(4) Uani 1 1 d . . .
H6B H 0.1184 0.3547 0.2977 0.041 Uiso 1 1 calc R . .
C7B C 0.26353(14) 0.38217(10) 0.34290(10) 0.0311(4) Uani 1 1 d . . .
H7B H 0.2794 0.4170 0.3198 0.037 Uiso 1 1 calc R . .
C8B C 0.33865(13) 0.37079(9) 0.39065(9) 0.0250(4) Uani 1 1 d . . .
C9B C 0.43609(13) 0.41267(9) 0.39714(9) 0.0274(4) Uani 1 1 d . . .
H9B H 0.4389 0.4395 0.3648 0.033 Uiso 1 1 calc R . .
C10B C 0.52297(13) 0.42149(9) 0.43912(9) 0.0275(4) Uani 1 1 d . . .
H10B H 0.5755 0.4511 0.4285 0.033 Uiso 1 1 calc R . .
C11B C 0.55347(13) 0.39511(9) 0.49755(9) 0.0236(4) Uani 1 1 d . . .
C12B C 0.65120(13) 0.42185(9) 0.53159(9) 0.0256(4) Uani 1 1 d . . .
H12B H 0.6913 0.4527 0.5130 0.031 Uiso 1 1 calc R . .
C13B C 0.69435(12) 0.40668(9) 0.59089(9) 0.0245(4) Uani 1 1 d . . .
C14B C 0.79940(13) 0.43716(10) 0.61513(10) 0.0315(4) Uani 1 1 d . . .
H14B H 0.8241 0.4695 0.5915 0.038 Uiso 1 1 calc R . .
C15B C 0.86825(13) 0.42885(10) 0.66389(10) 0.0338(4) Uani 1 1 d . . .
H15B H 0.9328 0.4538 0.6652 0.041 Uiso 1 1 calc R . .
C16B C 0.86489(13) 0.38984(10) 0.71500(10) 0.0306(4) Uani 1 1 d . . .
C17B C 0.95818(14) 0.38967(11) 0.75276(11) 0.0393(5) Uani 1 1 d . . .
H17B H 1.0170 0.4112 0.7407 0.047 Uiso 1 1 calc R . .
C18B C 0.96664(15) 0.35943(12) 0.80627(12) 0.0460(6) Uani 1 1 d . . .
H18B H 1.0305 0.3590 0.8300 0.055 Uiso 1 1 calc R . .
C19B C 0.88139(16) 0.32961(12) 0.82530(12) 0.0446(5) Uani 1 1 d . . .
H19B H 0.8860 0.3095 0.8631 0.054 Uiso 1 1 calc R . .
C20B C 0.78940(14) 0.32910(10) 0.78901(10) 0.0359(5) Uani 1 1 d . . .
H20B H 0.7316 0.3087 0.8032 0.043 Uiso 1 1 calc R . .
C21B C 0.77681(13) 0.35731(9) 0.73203(9) 0.0281(4) Uani 1 1 d . A .
C22B C 0.63429(12) 0.36439(9) 0.62211(9) 0.0233(4) Uani 1 1 d . A .
C23B C 0.34310(12) 0.23436(9) 0.50600(9) 0.0231(4) Uani 1 1 d . . .
C24B C 0.36000(12) 0.16190(9) 0.46526(9) 0.0256(4) Uani 1 1 d . . .
C25B C 0.31294(13) 0.10176(10) 0.47943(10) 0.0313(4) Uani 1 1 d . . .
H25B H 0.3235 0.0539 0.4509 0.038 Uiso 1 1 calc R . .
C26B C 0.25200(13) 0.10737(10) 0.53224(10) 0.0321(4) Uani 1 1 d . . .
C27B C 0.23616(13) 0.17743(11) 0.57107(10) 0.0317(4) Uani 1 1 d . . .
H27B H 0.1945 0.1831 0.6079 0.038 Uiso 1 1 calc R . .
C28B C 0.27829(12) 0.24095(10) 0.55908(9) 0.0256(4) Uani 1 1 d . . .
C29B C 0.42154(13) 0.14035(10) 0.40129(10) 0.0293(4) Uani 1 1 d . . .
C30B C 0.48337(14) 0.20340(10) 0.38735(10) 0.0315(4) Uani 1 1 d . . .
H30D H 0.5334 0.2299 0.4297 0.047 Uiso 1 1 calc R . .
H30E H 0.4395 0.2373 0.3786 0.047 Uiso 1 1 calc R . .
H30F H 0.5169 0.1835 0.3449 0.047 Uiso 1 1 calc R . .
C31B C 0.49721(16) 0.09073(11) 0.41390(11) 0.0407(5) Uani 1 1 d . . .
H31D H 0.5410 0.1166 0.4597 0.061 Uiso 1 1 calc R . .
H31E H 0.5374 0.0790 0.3741 0.061 Uiso 1 1 calc R . .
H31F H 0.4613 0.0450 0.4159 0.061 Uiso 1 1 calc R . .
C32B C 0.34823(15) 0.09779(11) 0.33199(10) 0.0377(5) Uani 1 1 d . . .
H32D H 0.3854 0.0826 0.2907 0.057 Uiso 1 1 calc R . .
H32E H 0.3008 0.1297 0.3236 0.057 Uiso 1 1 calc R . .
H32F H 0.3118 0.0541 0.3376 0.057 Uiso 1 1 calc R . .
C33B C 0.20301(15) 0.03729(11) 0.54313(12) 0.0424(5) Uani 1 1 d . . .
C34B C 0.28155(16) -0.01098(11) 0.55315(13) 0.0467(6) Uani 1 1 d . . .
H34D H 0.3203 -0.0211 0.5125 0.070 Uiso 1 1 calc R . .
H34E H 0.2481 -0.0576 0.5548 0.070 Uiso 1 1 calc R . .
H34F H 0.3263 0.0149 0.5985 0.070 Uiso 1 1 calc R . .
C35B C 0.12978(18) -0.00782(13) 0.47416(14) 0.0628(7) Uani 1 1 d . . .
H35D H 0.0795 0.0221 0.4658 0.094 Uiso 1 1 calc R . .
H35E H 0.0968 -0.0524 0.4803 0.094 Uiso 1 1 calc R . .
H35F H 0.1666 -0.0218 0.4326 0.094 Uiso 1 1 calc R . .
C36B C 0.14693(18) 0.05447(14) 0.60753(14) 0.0588(7) Uani 1 1 d . . .
H36D H 0.1934 0.0820 0.6516 0.088 Uiso 1 1 calc R . .
H36E H 0.1156 0.0084 0.6115 0.088 Uiso 1 1 calc R . .
H36F H 0.0954 0.0842 0.6013 0.088 Uiso 1 1 calc R . .
C37B C 0.24493(13) 0.31337(10) 0.60709(10) 0.0305(4) Uani 1 1 d . . .
C38B C 0.27656(16) 0.32351(13) 0.68673(11) 0.0457(5) Uani 1 1 d . . .
H38D H 0.3492 0.3263 0.6958 0.068 Uiso 1 1 calc R . .
H38E H 0.2441 0.2816 0.6976 0.068 Uiso 1 1 calc R . .
H38F H 0.2566 0.3691 0.7176 0.068 Uiso 1 1 calc R . .
C39B C 0.13047(14) 0.30631(12) 0.59278(12) 0.0459(5) Uani 1 1 d . . .
H39D H 0.1087 0.3513 0.6235 0.069 Uiso 1 1 calc R . .
H39E H 0.1002 0.2639 0.6039 0.069 Uiso 1 1 calc R . .
H39F H 0.1097 0.2993 0.5418 0.069 Uiso 1 1 calc R . .
C40B C 0.28621(14) 0.38441(10) 0.59564(10) 0.0329(4) Uani 1 1 d . . .
H40D H 0.2635 0.4264 0.6305 0.049 Uiso 1 1 calc R . .
H40E H 0.2623 0.3817 0.5463 0.049 Uiso 1 1 calc R . .
H40F H 0.3593 0.3907 0.6028 0.049 Uiso 1 1 calc R . .
C41B C 0.58150(12) 0.32765(9) 0.73655(9) 0.0230(4) Uani 1 1 d . A .
C42B C 0.53992(12) 0.38295(9) 0.78819(9) 0.0232(4) Uani 1 1 d . . .
C43B C 0.47381(12) 0.36233(9) 0.83027(9) 0.0248(4) Uani 1 1 d . A .
H43B H 0.4461 0.3999 0.8638 0.030 Uiso 1 1 calc R . .
C44B C 0.44634(12) 0.28992(9) 0.82574(9) 0.0252(4) Uani 1 1 d . . .
C45B C 0.48674(13) 0.23666(9) 0.77472(9) 0.0267(4) Uani 1 1 d . A .
H45B H 0.4688 0.1865 0.7701 0.032 Uiso 1 1 calc R . .
C46B C 0.55203(13) 0.25269(9) 0.73003(9) 0.0248(4) Uani 1 1 d . . .
C47B C 0.56022(12) 0.46689(9) 0.79939(9) 0.0237(4) Uani 1 1 d . . .
C48B C 0.48920(14) 0.48264(10) 0.74296(11) 0.0340(4) Uani 1 1 d . . .
H48D H 0.5016 0.5352 0.7493 0.051 Uiso 1 1 calc R . .
H48E H 0.4200 0.4693 0.7493 0.051 Uiso 1 1 calc R . .
H48F H 0.5007 0.4535 0.6942 0.051 Uiso 1 1 calc R . .
C49B C 0.66731(14) 0.49413(10) 0.79284(11) 0.0346(4) Uani 1 1 d . . .
H49D H 0.6804 0.4710 0.7431 0.052 Uiso 1 1 calc R . .
H49E H 0.7138 0.4811 0.8261 0.052 Uiso 1 1 calc R . .
H49F H 0.6765 0.5478 0.8052 0.052 Uiso 1 1 calc R . .
C50B C 0.54133(17) 0.51459(10) 0.87417(10) 0.0409(5) Uani 1 1 d . . .
H50D H 0.5606 0.5667 0.8807 0.061 Uiso 1 1 calc R . .
H50E H 0.5810 0.5021 0.9114 0.061 Uiso 1 1 calc R . .
H50F H 0.4703 0.5055 0.8784 0.061 Uiso 1 1 calc R . .
C51B C 0.37392(14) 0.26920(10) 0.87358(10) 0.0321(4) Uani 0.553(3) 1 d PDU A 1
C52B C 0.3387(4) 0.3320(2) 0.9215(3) 0.0573(14) Uani 0.553(3) 1 d PDU A 1
H52D H 0.3958 0.3681 0.9508 0.086 Uiso 0.553(3) 1 calc PR A 1
H52E H 0.2975 0.3161 0.9533 0.086 Uiso 0.553(3) 1 calc PR A 1
H52F H 0.2986 0.3545 0.8929 0.086 Uiso 0.553(3) 1 calc PR A 1
C53B C 0.4333(3) 0.23024(19) 0.91838(18) 0.0319(9) Uani 0.553(3) 1 d PDU A 1
H53D H 0.4885 0.2657 0.9513 0.048 Uiso 0.553(3) 1 calc PR A 1
H53E H 0.4601 0.1891 0.8854 0.048 Uiso 0.553(3) 1 calc PR A 1
H53F H 0.3887 0.2115 0.9465 0.048 Uiso 0.553(3) 1 calc PR A 1
C54B C 0.2904(3) 0.2104(2) 0.8229(2) 0.0483(12) Uani 0.553(3) 1 d PDU A 1
H54D H 0.2440 0.1944 0.8517 0.072 Uiso 0.553(3) 1 calc PR A 1
H54E H 0.3193 0.1681 0.7940 0.072 Uiso 0.553(3) 1 calc PR A 1
H54F H 0.2544 0.2312 0.7907 0.072 Uiso 0.553(3) 1 calc PR A 1
C51' C 0.37392(14) 0.26920(10) 0.87358(10) 0.0321(4) Uani 0.447(3) 1 d PDU A 2
C52' C 0.3633(4) 0.1925(3) 0.8738(3) 0.0440(13) Uani 0.447(3) 1 d PDU A 2
H52G H 0.3406 0.1582 0.8244 0.066 Uiso 0.447(3) 1 calc PR A 2
H52H H 0.3143 0.1863 0.9054 0.066 Uiso 0.447(3) 1 calc PR A 2
H52I H 0.4279 0.1824 0.8916 0.066 Uiso 0.447(3) 1 calc PR A 2
C53' C 0.2628(3) 0.2828(3) 0.8505(3) 0.0462(13) Uani 0.447(3) 1 d PDU A 2
H53G H 0.2379 0.2497 0.8010 0.069 Uiso 0.447(3) 1 calc PR A 2
H53H H 0.2643 0.3341 0.8527 0.069 Uiso 0.447(3) 1 calc PR A 2
H53I H 0.2186 0.2728 0.8836 0.069 Uiso 0.447(3) 1 calc PR A 2
C54' C 0.4010(5) 0.3216(3) 0.9552(3) 0.0557(16) Uani 0.447(3) 1 d PDU A 2
H54G H 0.3501 0.3099 0.9833 0.084 Uiso 0.447(3) 1 calc PR A 2
H54H H 0.4033 0.3730 0.9578 0.084 Uiso 0.447(3) 1 calc PR A 2
H54I H 0.4662 0.3143 0.9750 0.084 Uiso 0.447(3) 1 calc PR A 2
C55B C 0.58503(14) 0.18395(9) 0.67593(9) 0.0286(4) Uani 1 1 d . A .
C56B C 0.49047(16) 0.13356(11) 0.62945(11) 0.0406(5) Uani 1 1 d . . .
H56D H 0.4535 0.1607 0.6043 0.061 Uiso 1 1 calc R A .
H56E H 0.4482 0.1176 0.6607 0.061 Uiso 1 1 calc R . .
H56F H 0.5094 0.0903 0.5938 0.061 Uiso 1 1 calc R . .
C57B C 0.63915(16) 0.14073(11) 0.71711(10) 0.0409(5) Uani 1 1 d . . .
H57D H 0.5955 0.1273 0.7489 0.061 Uiso 1 1 calc R A .
H57E H 0.7005 0.1715 0.7463 0.061 Uiso 1 1 calc R . .
H57F H 0.6559 0.0959 0.6824 0.061 Uiso 1 1 calc R . .
C58B C 0.65268(15) 0.19721(10) 0.62306(10) 0.0362(5) Uani 1 1 d . . .
H58D H 0.6671 0.1499 0.5913 0.054 Uiso 1 1 calc R A .
H58E H 0.7152 0.2281 0.6500 0.054 Uiso 1 1 calc R . .
H58F H 0.6193 0.2223 0.5938 0.054 Uiso 1 1 calc R . .
B1B B 0.38679(14) 0.30275(10) 0.48454(10) 0.0219(4) Uani 1 1 d . . .
B2B B 0.66619(15) 0.35029(10) 0.69468(11) 0.0250(4) Uani 1 1 d . . .

loop_
_atom_site_aniso_label
_atom_site_aniso_U_11
_atom_site_aniso_U_22
_atom_site_aniso_U_33
_atom_site_aniso_U_23
_atom_site_aniso_U_13
_atom_site_aniso_U_12
C1A 0.0192(8) 0.0198(8) 0.0300(9) 0.0086(7) 0.0011(7) 0.0007(7)
C2A 0.0190(8) 0.0179(8) 0.0317(10) 0.0056(7) 0.0046(7) -0.0007(7)
C3A 0.0264(9) 0.0239(9) 0.0360(10) 0.0090(8) 0.0109(8) -0.0008(7)
C4A 0.0440(12) 0.0370(11) 0.0383(11) 0.0160(9) 0.0185(9) 0.0095(9)
C5A 0.0571(14) 0.0461(13) 0.0413(12) 0.0187(10) 0.0208(11) 0.0121(11)
C6A 0.0585(14) 0.0441(13) 0.0382(12) 0.0104(10) 0.0252(11) 0.0079(11)
C7A 0.0431(12) 0.0331(11) 0.0436(12) 0.0078(9) 0.0222(10) 0.0082(9)
C8A 0.0302(10) 0.0223(9) 0.0385(11) 0.0077(8) 0.0108(8) -0.0024(8)
C9A 0.0246(9) 0.0260(10) 0.0467(12) 0.0067(9) 0.0136(8) 0.0039(8)
C10A 0.0229(9) 0.0245(9) 0.0466(12) 0.0097(8) 0.0084(8) 0.0045(7)
C11A 0.0217(9) 0.0199(9) 0.0387(11) 0.0092(8) 0.0066(8) 0.0003(7)
C12A 0.0211(9) 0.0256(9) 0.0457(12) 0.0160(8) 0.0064(8) 0.0064(7)
C13A 0.0233(9) 0.0227(9) 0.0374(10) 0.0150(8) 0.0026(8) -0.0005(7)
C14A 0.0263(10) 0.0363(11) 0.0478(12) 0.0253(9) 0.0064(9) 0.0092(8)
C15A 0.0281(10) 0.0408(11) 0.0437(12) 0.0279(9) -0.0034(9) 0.0030(8)
C16A 0.0281(10) 0.0293(10) 0.0324(10) 0.0169(8) -0.0010(8) -0.0059(8)
C17A 0.0339(11) 0.0365(11) 0.0363(11) 0.0178(9) -0.0072(9) -0.0084(9)
C18A 0.0480(12) 0.0373(11) 0.0244(10) 0.0109(8) -0.0027(9) -0.0088(9)
C19A 0.0413(11) 0.0336(11) 0.0285(10) 0.0075(8) 0.0054(9) -0.0010(9)
C20A 0.0305(10) 0.0294(10) 0.0276(10) 0.0105(8) 0.0005(8) -0.0037(8)
C21A 0.0231(9) 0.0228(9) 0.0316(10) 0.0108(8) 0.0021(7) -0.0032(7)
C22A 0.0179(8) 0.0190(8) 0.0303(9) 0.0093(7) 0.0008(7) -0.0023(7)
C23A 0.0213(9) 0.0255(9) 0.0219(9) 0.0096(7) 0.0057(7) 0.0009(7)
C24A 0.0184(8) 0.0265(9) 0.0267(9) 0.0120(7) 0.0061(7) 0.0032(7)
C25A 0.0229(9) 0.0237(9) 0.0342(10) 0.0113(8) 0.0048(7) 0.0012(7)
C26A 0.0230(9) 0.0325(10) 0.0307(10) 0.0166(8) 0.0057(7) 0.0064(8)
C27A 0.0165(8) 0.0370(10) 0.0296(10) 0.0163(8) 0.0018(7) 0.0032(7)
C28A 0.0203(9) 0.0294(9) 0.0228(9) 0.0107(7) 0.0040(7) -0.0006(7)
C29A 0.0174(8) 0.0247(9) 0.0371(10) 0.0124(8) 0.0041(7) 0.0008(7)
C30A 0.0178(9) 0.0277(10) 0.0445(11) 0.0113(8) -0.0005(8) 0.0009(7)
C31A 0.0220(10) 0.0484(12) 0.0547(13) 0.0257(10) 0.0098(9) -0.0026(9)
C32A 0.0255(10) 0.0280(10) 0.0473(12) 0.0115(9) -0.0056(8) -0.0010(8)
C33A 0.0307(10) 0.0397(11) 0.0453(12) 0.0257(9) 0.0079(9) 0.0122(9)
C34A 0.0531(14) 0.0658(16) 0.096(2) 0.0622(16) 0.0311(14) 0.0289(12)
C35A 0.0372(12) 0.0555(14) 0.0483(13) 0.0247(11) 0.0040(10) 0.0227(10)
C36A 0.0469(13) 0.0337(11) 0.0612(14) 0.0169(10) 0.0015(11) 0.0181(10)
C37A 0.0221(9) 0.0341(10) 0.0287(10) 0.0128(8) -0.0004(7) -0.0069(8)
C38A 0.0351(11) 0.0287(10) 0.0343(11) 0.0076(8) 0.0025(8) -0.0110(8)
C39A 0.0412(12) 0.0453(12) 0.0303(11) 0.0130(9) -0.0041(9) -0.0151(9)
C40A 0.0252(10) 0.0457(12) 0.0414(12) 0.0200(9) 0.0033(8) -0.0063(9)
C41A 0.0208(9) 0.0245(9) 0.0189(8) 0.0076(7) 0.0066(7) 0.0003(7)
C42A 0.0216(9) 0.0250(9) 0.0213(9) 0.0073(7) 0.0066(7) 0.0012(7)
C43A 0.0210(9) 0.0280(9) 0.0247(9) 0.0085(7) 0.0028(7) -0.0039(7)
C44A 0.0210(9) 0.0335(10) 0.0258(9) 0.0146(8) 0.0046(7) 0.0014(7)
C45A 0.0239(9) 0.0261(9) 0.0304(10) 0.0133(8) 0.0071(7) 0.0045(7)
C46A 0.0210(9) 0.0251(9) 0.0233(9) 0.0094(7) 0.0062(7) 0.0016(7)
C47A 0.0236(9) 0.0213(9) 0.0304(10) 0.0080(7) 0.0058(7) -0.0019(7)
C48A 0.0357(10) 0.0237(9) 0.0370(11) 0.0138(8) 0.0050(8) 0.0000(8)
C49A 0.0333(11) 0.0244(10) 0.0597(13) 0.0132(9) 0.0106(10) -0.0026(8)
C50A 0.0464(12) 0.0312(10) 0.0323(11) 0.0065(8) 0.0106(9) 0.0084(9)
C51A 0.0190(9) 0.0435(11) 0.0407(11) 0.0235(9) 0.0029(8) 0.0027(8)
C52A 0.0251(11) 0.0900(18) 0.0440(13) 0.0268(12) -0.0018(9) 0.0019(11)
C53A 0.0269(10) 0.0615(14) 0.0469(13) 0.0261(11) 0.0079(9) 0.0129(10)
C54A 0.0263(11) 0.0697(17) 0.124(2) 0.0674(17) -0.0163(13) -0.0031(11)
C55A 0.0240(9) 0.0217(9) 0.0331(10) 0.0098(7) 0.0060(7) 0.0004(7)
C56A 0.0248(9) 0.0248(9) 0.0425(11) 0.0116(8) -0.0008(8) -0.0041(7)
C57A 0.0358(11) 0.0284(10) 0.0466(12) 0.0012(9) 0.0111(9) -0.0031(8)
C58A 0.0304(10) 0.0341(11) 0.0537(13) 0.0241(10) 0.0050(9) -0.0015(8)
B1A 0.0182(9) 0.0224(10) 0.0321(11) 0.0075(8) 0.0019(8) -0.0048(8)
B2A 0.0239(10) 0.0154(9) 0.0314(11) 0.0081(8) 0.0019(8) -0.0036(8)
C1B 0.0253(9) 0.0198(8) 0.0227(9) 0.0080(7) 0.0032(7) 0.0021(7)
C2B 0.0258(9) 0.0181(8) 0.0220(9) 0.0070(7) 0.0046(7) 0.0045(7)
C3B 0.0286(9) 0.0204(9) 0.0222(9) 0.0078(7) 0.0012(7) 0.0037(7)
C4B 0.0312(10) 0.0266(9) 0.0285(10) 0.0133(8) -0.0014(8) 0.0017(8)
C5B 0.0296(10) 0.0341(10) 0.0350(11) 0.0162(8) -0.0066(8) 0.0016(8)
C6B 0.0366(11) 0.0368(11) 0.0320(10) 0.0163(9) -0.0061(8) 0.0075(9)
C7B 0.0383(11) 0.0304(10) 0.0288(10) 0.0165(8) -0.0006(8) 0.0065(8)
C8B 0.0329(10) 0.0224(9) 0.0207(9) 0.0082(7) 0.0037(7) 0.0061(7)
C9B 0.0369(10) 0.0256(9) 0.0242(9) 0.0144(7) 0.0038(8) 0.0047(8)
C10B 0.0319(10) 0.0259(9) 0.0281(10) 0.0138(8) 0.0067(8) 0.0019(8)
C11B 0.0286(9) 0.0190(8) 0.0227(9) 0.0060(7) 0.0044(7) 0.0050(7)
C12B 0.0276(9) 0.0211(9) 0.0279(9) 0.0086(7) 0.0058(7) 0.0000(7)
C13B 0.0236(9) 0.0213(9) 0.0251(9) 0.0048(7) 0.0002(7) 0.0012(7)
C14B 0.0288(10) 0.0301(10) 0.0336(10) 0.0107(8) 0.0034(8) -0.0035(8)
C15B 0.0230(9) 0.0368(11) 0.0363(11) 0.0090(9) 0.0004(8) -0.0044(8)
C16B 0.0261(9) 0.0283(10) 0.0309(10) 0.0030(8) -0.0020(8) 0.0041(8)
C17B 0.0267(10) 0.0406(12) 0.0453(12) 0.0092(10) -0.0009(9) 0.0049(9)
C18B 0.0289(11) 0.0474(13) 0.0574(14) 0.0171(11) -0.0127(10) 0.0062(10)
C19B 0.0421(12) 0.0450(12) 0.0469(13) 0.0209(10) -0.0131(10) 0.0073(10)
C20B 0.0334(11) 0.0359(11) 0.0365(11) 0.0133(9) -0.0049(9) 0.0024(9)
C21B 0.0283(10) 0.0237(9) 0.0278(10) 0.0040(7) -0.0017(8) 0.0051(7)
C22B 0.0248(9) 0.0189(8) 0.0240(9) 0.0047(7) 0.0012(7) 0.0037(7)
C23B 0.0204(8) 0.0257(9) 0.0234(9) 0.0116(7) -0.0053(7) 0.0017(7)
C24B 0.0254(9) 0.0248(9) 0.0266(9) 0.0120(7) -0.0059(7) 0.0016(7)
C25B 0.0324(10) 0.0242(9) 0.0365(11) 0.0142(8) -0.0087(8) -0.0002(8)
C26B 0.0245(9) 0.0363(11) 0.0401(11) 0.0242(9) -0.0064(8) -0.0025(8)
C27B 0.0223(9) 0.0447(12) 0.0327(10) 0.0223(9) 0.0002(8) -0.0014(8)
C28B 0.0212(9) 0.0329(10) 0.0240(9) 0.0145(8) -0.0032(7) 0.0001(7)
C29B 0.0332(10) 0.0250(9) 0.0291(10) 0.0091(8) -0.0001(8) 0.0058(8)
C30B 0.0338(10) 0.0318(10) 0.0287(10) 0.0080(8) 0.0079(8) 0.0078(8)
C31B 0.0484(12) 0.0367(11) 0.0374(11) 0.0108(9) 0.0032(9) 0.0167(10)
C32B 0.0434(12) 0.0350(11) 0.0312(11) 0.0088(9) 0.0002(9) 0.0032(9)
C33B 0.0335(11) 0.0429(12) 0.0578(14) 0.0354(11) -0.0100(10) -0.0083(9)
C34B 0.0462(12) 0.0368(12) 0.0621(14) 0.0328(11) -0.0091(11) -0.0086(10)
C35B 0.0528(14) 0.0540(15) 0.0821(18) 0.0437(14) -0.0264(13) -0.0230(12)
C36B 0.0472(14) 0.0631(16) 0.0823(18) 0.0500(14) 0.0107(13) -0.0042(12)
C37B 0.0235(9) 0.0392(11) 0.0267(10) 0.0096(8) 0.0021(7) 0.0016(8)
C38B 0.0488(13) 0.0528(13) 0.0312(11) 0.0143(10) 0.0039(9) -0.0087(10)
C39B 0.0270(11) 0.0492(13) 0.0515(13) 0.0048(10) 0.0043(9) 0.0042(9)
C40B 0.0336(10) 0.0333(10) 0.0296(10) 0.0061(8) 0.0046(8) 0.0100(8)
C41B 0.0248(9) 0.0235(9) 0.0193(9) 0.0083(7) -0.0055(7) 0.0015(7)
C42B 0.0243(9) 0.0216(9) 0.0225(9) 0.0094(7) -0.0046(7) -0.0007(7)
C43B 0.0260(9) 0.0223(9) 0.0241(9) 0.0074(7) -0.0018(7) 0.0014(7)
C44B 0.0247(9) 0.0237(9) 0.0263(9) 0.0110(7) -0.0032(7) -0.0020(7)
C45B 0.0320(10) 0.0192(9) 0.0258(9) 0.0087(7) -0.0069(8) -0.0025(7)
C46B 0.0292(9) 0.0221(9) 0.0207(9) 0.0076(7) -0.0059(7) 0.0009(7)
C47B 0.0262(9) 0.0204(8) 0.0243(9) 0.0092(7) 0.0002(7) 0.0003(7)
C48B 0.0345(10) 0.0262(10) 0.0429(11) 0.0169(8) -0.0022(9) 0.0013(8)
C49B 0.0323(10) 0.0231(9) 0.0434(11) 0.0078(8) -0.0001(9) -0.0013(8)
C50B 0.0649(14) 0.0226(10) 0.0347(11) 0.0100(8) 0.0106(10) 0.0004(9)
C51B 0.0309(10) 0.0298(10) 0.0377(10) 0.0177(8) 0.0015(8) -0.0034(8)
C52B 0.064(3) 0.047(2) 0.089(4) 0.043(2) 0.057(3) 0.022(2)
C53B 0.0327(19) 0.037(2) 0.0315(19) 0.0187(15) 0.0090(15) 0.0011(15)
C54B 0.0258(19) 0.066(3) 0.058(3) 0.038(2) -0.0039(17) -0.0146(18)
C51' 0.0309(10) 0.0298(10) 0.0377(10) 0.0177(8) 0.0015(8) -0.0034(8)
C52' 0.045(3) 0.042(3) 0.053(3) 0.026(2) 0.011(2) 0.007(2)
C53' 0.032(2) 0.055(3) 0.065(3) 0.038(3) 0.014(2) 0.003(2)
C54' 0.066(4) 0.057(3) 0.037(3) 0.015(2) 0.013(3) -0.022(3)
C55B 0.0397(11) 0.0202(9) 0.0240(9) 0.0073(7) -0.0035(8) 0.0037(8)
C56B 0.0495(12) 0.0293(10) 0.0324(11) 0.0011(8) -0.0045(9) -0.0004(9)
C57B 0.0574(13) 0.0366(11) 0.0313(11) 0.0129(9) 0.0002(10) 0.0194(10)
C58B 0.0514(12) 0.0257(10) 0.0287(10) 0.0050(8) 0.0044(9) 0.0077(9)
B1B 0.0253(10) 0.0209(10) 0.0208(10) 0.0069(8) 0.0058(8) 0.0070(8)
B2B 0.0287(11) 0.0174(9) 0.0242(10) 0.0018(8) -0.0005(8) 0.0033(8)

loop_
_atom_type_symbol
_atom_type_description
_atom_type_scat_dispersion_real
_atom_type_scat_dispersion_imag
_atom_type_scat_source
C C 0.0033 0.0016 'International Tables Vol C Tables 4.2.6.8 and 6.1.1.4'
H H 0.0000 0.0000 'International Tables Vol C Tables 4.2.6.8 and 6.1.1.4'
B B 0.0013 0.0007 'International Tables Vol C Tables 4.2.6.8 and 6.1.1.4'

loop_
_geom_angle_atom_site_label_1
_geom_angle_atom_site_label_2
_geom_angle_atom_site_label_3
_geom_angle
C22A C1A C2A 126.68(15)
C22A C1A H1A 116.7
C2A C1A H1A 116.7
C1A C2A C11A 115.74(15)
C1A C2A B1A 119.52(15)
C11A C2A B1A 124.35(15)
C4A C3A C8A 115.71(17)
C4A C3A B1A 117.10(16)
C8A C3A B1A 127.16(17)
C5A C4A C3A 123.85(19)
C5A C4A H4A 118.1
C3A C4A H4A 118.1
C6A C5A C4A 119.2(2)
C6A C5A H5A 120.4
C4A C5A H5A 120.4
C5A C6A C7A 119.20(19)
C5A C6A H6A 120.4
C7A C6A H6A 120.4
C6A C7A C8A 122.64(19)
C6A C7A H7A 118.7
C8A C7A H7A 118.7
C7A C8A C3A 119.30(18)
C7A C8A C9A 115.64(17)
C3A C8A C9A 125.02(17)
C10A C9A C8A 133.12(18)
C10A C9A H9A 113.4
C8A C9A H9A 113.4
C9A C10A C11A 133.54(18)
C9A C10A H10A 113.2
C11A C10A H10A 113.2
C12A C11A C2A 118.40(16)
C12A C11A C10A 115.13(16)
C2A C11A C10A 126.46(16)
C11A C12A C13A 124.72(16)
C11A C12A H12A 117.6
C13A C12A H12A 117.6
C12A C13A C22A 118.61(16)
C12A C13A C14A 114.84(16)
C22A C13A C14A 126.56(17)
C15A C14A C13A 132.59(18)
C15A C14A H14A 113.7
C13A C14A H14A 113.7
C14A C15A C16A 133.12(17)
C14A C15A H15A 113.4
C16A C15A H15A 113.4
C17A C16A C21A 119.60(17)
C17A C16A C15A 115.09(17)
C21A C16A C15A 125.26(16)
C18A C17A C16A 122.24(18)
C18A C17A H17A 118.9
C16A C17A H17A 118.9
C17A C18A C19A 119.21(18)
C17A C18A H18A 120.4
C19A C18A H18A 120.4
C20A C19A C18A 119.27(19)
C20A C19A H19A 120.4
C18A C19A H19A 120.4
C19A C20A C21A 123.63(17)
C19A C20A H20A 118.2
C21A C20A H20A 118.2
C20A C21A C16A 115.89(16)
C20A C21A B2A 116.99(15)
C16A C21A B2A 127.11(16)
C1A C22A C13A 115.32(15)
C1A C22A B2A 118.97(14)
C13A C22A B2A 125.71(15)
C28A C23A C24A 117.24(15)
C28A C23A B1A 122.52(15)
C24A C23A B1A 119.55(14)
C25A C24A C23A 119.59(15)
C25A C24A C29A 114.18(14)
C23A C24A C29A 126.06(14)
C24A C25A C26A 123.43(16)
C24A C25A H25A 118.3
C26A C25A H25A 118.3
C27A C26A C25A 116.62(16)
C27A C26A C33A 123.75(15)
C25A C26A C33A 119.63(16)
C26A C27A C28A 123.25(15)
C26A C27A H27A 118.4
C28A C27A H27A 118.4
C27A C28A C23A 119.80(15)
C27A C28A C37A 113.85(14)
C23A C28A C37A 126.30(15)
C30A C29A C31A 107.74(15)
C30A C29A C32A 106.08(14)
C31A C29A C32A 109.70(15)
C30A C29A C24A 115.69(14)
C31A C29A C24A 108.10(14)
C32A C29A C24A 109.44(14)
C29A C30A H30A 109.5
C29A C30A H30B 109.5
H30A C30A H30B 109.5
C29A C30A H30C 109.5
H30A C30A H30C 109.5
H30B C30A H30C 109.5
C29A C31A H31A 109.5
C29A C31A H31B 109.5
H31A C31A H31B 109.5
C29A C31A H31C 109.5
H31A C31A H31C 109.5
H31B C31A H31C 109.5
C29A C32A H32A 109.5
C29A C32A H32B 109.5
H32A C32A H32B 109.5
C29A C32A H32C 109.5
H32A C32A H32C 109.5
H32B C32A H32C 109.5
C34A C33A C35A 108.42(17)
C34A C33A C36A 109.66(19)
C35A C33A C36A 107.97(16)
C34A C33A C26A 109.57(16)
C35A C33A C26A 111.47(16)
C36A C33A C26A 109.71(15)
C33A C34A H34A 109.5
C33A C34A H34B 109.5
H34A C34A H34B 109.5
C33A C34A H34C 109.5
H34A C34A H34C 109.5
H34B C34A H34C 109.5
C33A C35A H35A 109.5
C33A C35A H35B 109.5
H35A C35A H35B 109.5
C33A C35A H35C 109.5
H35A C35A H35C 109.5
H35B C35A H35C 109.5
C33A C36A H36A 109.5
C33A C36A H36B 109.5
H36A C36A H36B 109.5
C33A C36A H36C 109.5
H36A C36A H36C 109.5
H36B C36A H36C 109.5
C38A C37A C40A 106.62(15)
C38A C37A C39A 106.13(16)
C40A C37A C39A 110.03(15)
C38A C37A C28A 116.70(14)
C40A C37A C28A 108.88(15)
C39A C37A C28A 108.36(14)
C37A C38A H38A 109.5
C37A C38A H38B 109.5
H38A C38A H38B 109.5
C37A C38A H38C 109.5
H38A C38A H38C 109.5
H38B C38A H38C 109.5
C37A C39A H39A 109.5
C37A C39A H39B 109.5
H39A C39A H39B 109.5
C37A C39A H39C 109.5
H39A C39A H39C 109.5
H39B C39A H39C 109.5
C37A C40A H40A 109.5
C37A C40A H40B 109.5
H40A C40A H40B 109.5
C37A C40A H40C 109.5
H40A C40A H40C 109.5
H40B C40A H40C 109.5
C46A C41A C42A 117.16(15)
C46A C41A B2A 122.60(14)
C42A C41A B2A 120.09(14)
C43A C42A C41A 119.54(15)
C43A C42A C47A 115.60(14)
C41A C42A C47A 124.68(14)
C44A C43A C42A 123.96(15)
C44A C43A H43A 118.0
C42A C43A H43A 118.0
C45A C44A C43A 115.92(15)
C45A C44A C51A 122.87(16)
C43A C44A C51A 121.21(15)
C44A C45A C46A 123.74(16)
C44A C45A H45A 118.1
C46A C45A H45A 118.1
C45A C46A C41A 119.66(15)
C45A C46A C55A 113.46(14)
C41A C46A C55A 126.86(15)
C48A C47A C49A 105.30(15)
C48A C47A C50A 109.61(15)
C49A C47A C50A 107.83(15)
C48A C47A C42A 114.72(14)
C49A C47A C42A 112.11(14)
C50A C47A C42A 107.10(14)
C47A C48A H48A 109.5
C47A C48A H48B 109.5
H48A C48A H48B 109.5
C47A C48A H48C 109.5
H48A C48A H48C 109.5
H48B C48A H48C 109.5
C47A C49A H49A 109.5
C47A C49A H49B 109.5
H49A C49A H49B 109.5
C47A C49A H49C 109.5
H49A C49A H49C 109.5
H49B C49A H49C 109.5
C47A C50A H50A 109.5
C47A C50A H50B 109.5
H50A C50A H50B 109.5
C47A C50A H50C 109.5
H50A C50A H50C 109.5
H50B C50A H50C 109.5
C54A C51A C53A 109.63(18)
C54A C51A C44A 112.20(15)
C53A C51A C44A 110.22(14)
C54A C51A C52A 107.44(18)
C53A C51A C52A 107.25(16)
C44A C51A C52A 109.93(16)
C51A C52A H52A 109.5
C51A C52A H52B 109.5
H52A C52A H52B 109.5
C51A C52A H52C 109.5
H52A C52A H52C 109.5
H52B C52A H52C 109.5
C51A C53A H53A 109.5
C51A C53A H53B 109.5
H53A C53A H53B 109.5
C51A C53A H53C 109.5
H53A C53A H53C 109.5
H53B C53A H53C 109.5
C51A C54A H54A 109.5
C51A C54A H54B 109.5
H54A C54A H54B 109.5
C51A C54A H54C 109.5
H54A C54A H54C 109.5
H54B C54A H54C 109.5
C56A C55A C57A 108.37(15)
C56A C55A C58A 105.29(14)
C57A C55A C58A 108.43(15)
C56A C55A C46A 116.48(14)
C57A C55A C46A 109.02(14)
C58A C55A C46A 108.97(14)
C55A C56A H56A 109.5
C55A C56A H56B 109.5
H56A C56A H56B 109.5
C55A C56A H56C 109.5
H56A C56A H56C 109.5
H56B C56A H56C 109.5
C55A C57A H57A 109.5
C55A C57A H57B 109.5
H57A C57A H57B 109.5
C55A C57A H57C 109.5
H57A C57A H57C 109.5
H57B C57A H57C 109.5
C55A C58A H58A 109.5
C55A C58A H58B 109.5
H58A C58A H58B 109.5
C55A C58A H58C 109.5
H58A C58A H58C 109.5
H58B C58A H58C 109.5
C2A B1A C3A 127.15(16)
C2A B1A C23A 119.37(15)
C3A B1A C23A 113.46(15)
C22A B2A C21A 125.55(15)
C22A B2A C41A 118.94(15)
C21A B2A C41A 115.49(15)
C2B C1B C22B 126.24(16)
C2B C1B H1B 116.9
C22B C1B H1B 116.9
C1B C2B C11B 115.62(15)
C1B C2B B1B 118.79(15)
C11B C2B B1B 125.56(14)
C4B C3B C8B 116.03(15)
C4B C3B B1B 117.14(15)
C8B C3B B1B 126.80(15)
C5B C4B C3B 123.85(16)
C5B C4B H4B 118.1
C3B C4B H4B 118.1
C4B C5B C6B 119.15(17)
C4B C5B H5B 120.4
C6B C5B H5B 120.4
C7B C6B C5B 119.34(17)
C7B C6B H6B 120.3
C5B C6B H6B 120.3
C6B C7B C8B 122.18(17)
C6B C7B H7B 118.9
C8B C7B H7B 118.9
C7B C8B C3B 119.33(16)
C7B C8B C9B 115.04(15)
C3B C8B C9B 125.58(15)
C10B C9B C8B 133.56(16)
C10B C9B H9B 113.2
C8B C9B H9B 113.2
C9B C10B C11B 133.17(17)
C9B C10B H10B 113.4
C11B C10B H10B 113.4
C12B C11B C2B 118.59(15)
C12B C11B C10B 115.04(15)
C2B C11B C10B 126.37(15)
C13B C12B C11B 124.74(16)
C13B C12B H12B 117.6
C11B C12B H12B 117.6
C12B C13B C22B 118.56(15)
C12B C13B C14B 115.31(16)
C22B C13B C14B 126.12(16)
C15B C14B C13B 133.14(18)
C15B C14B H14B 113.4
C13B C14B H14B 113.4
C14B C15B C16B 133.47(17)
C14B C15B H15B 113.3
C16B C15B H15B 113.3
C17B C16B C21B 119.51(17)
C17B C16B C15B 115.18(17)
C21B C16B C15B 125.18(16)
C18B C17B C16B 122.10(19)
C18B C17B H17B 118.9
C16B C17B H17B 118.9
C17B C18B C19B 119.25(18)
C17B C18B H18B 120.4
C19B C18B H18B 120.4
C18B C19B C20B 119.59(19)
C18B C19B H19B 120.2
C20B C19B H19B 120.2
C19B C20B C21B 123.40(19)
C19B C20B H20B 118.3
C21B C20B H20B 118.3
C20B C21B C16B 116.08(16)
C20B C21B B2B 116.92(16)
C16B C21B B2B 127.00(16)
C1B C22B C13B 115.81(15)
C1B C22B B2B 118.63(15)
C13B C22B B2B 125.51(15)
C28B C23B C24B 117.55(15)
C28B C23B B1B 122.54(15)
C24B C23B B1B 119.54(15)
C25B C24B C23B 119.11(17)
C25B C24B C29B 113.76(15)
C23B C24B C29B 127.01(15)
C26B C25B C24B 124.05(18)
C26B C25B H25B 118.0
C24B C25B H25B 118.0
C27B C26B C25B 116.30(17)
C27B C26B C33B 123.75(18)
C25B C26B C33B 119.91(18)
C26B C27B C28B 123.46(18)
C26B C27B H27B 118.3
C28B C27B H27B 118.3
C27B C28B C23B 119.48(17)
C27B C28B C37B 113.90(16)
C23B C28B C37B 126.61(15)
C30B C29B C32B 107.55(15)
C30B C29B C31B 105.07(15)
C32B C29B C31B 109.51(15)
C30B C29B C24B 116.66(14)
C32B C29B C24B 107.74(15)
C31B C29B C24B 110.15(14)
C29B C30B H30D 109.5
C29B C30B H30E 109.5
H30D C30B H30E 109.5
C29B C30B H30F 109.5
H30D C30B H30F 109.5
H30E C30B H30F 109.5
C29B C31B H31D 109.5
C29B C31B H31E 109.5
H31D C31B H31E 109.5
C29B C31B H31F 109.5
H31D C31B H31F 109.5
H31E C31B H31F 109.5
C29B C32B H32D 109.5
C29B C32B H32E 109.5
H32D C32B H32E 109.5
C29B C32B H32F 109.5
H32D C32B H32F 109.5
H32E C32B H32F 109.5
C36B C33B C34B 108.57(17)
C36B C33B C26B 112.34(19)
C34B C33B C26B 110.85(16)
C36B C33B C35B 109.15(19)
C34B C33B C35B 107.66(19)
C26B C33B C35B 108.15(16)
C33B C34B H34D 109.5
C33B C34B H34E 109.5
H34D C34B H34E 109.5
C33B C34B H34F 109.5
H34D C34B H34F 109.5
H34E C34B H34F 109.5
C33B C35B H35D 109.5
C33B C35B H35E 109.5
H35D C35B H35E 109.5
C33B C35B H35F 109.5
H35D C35B H35F 109.5
H35E C35B H35F 109.5
C33B C36B H36D 109.5
C33B C36B H36E 109.5
H36D C36B H36E 109.5
C33B C36B H36F 109.5
H36D C36B H36F 109.5
H36E C36B H36F 109.5
C40B C37B C38B 107.20(15)
C40B C37B C39B 106.29(16)
C38B C37B C39B 109.04(16)
C40B C37B C28B 116.65(15)
C38B C37B C28B 108.52(16)
C39B C37B C28B 108.94(15)
C37B C38B H38D 109.5
C37B C38B H38E 109.5
H38D C38B H38E 109.5
C37B C38B H38F 109.5
H38D C38B H38F 109.5
H38E C38B H38F 109.5
C37B C39B H39D 109.5
C37B C39B H39E 109.5
H39D C39B H39E 109.5
C37B C39B H39F 109.5
H39D C39B H39F 109.5
H39E C39B H39F 109.5
C37B C40B H40D 109.5
C37B C40B H40E 109.5
H40D C40B H40E 109.5
C37B C40B H40F 109.5
H40D C40B H40F 109.5
H40E C40B H40F 109.5
C42B C41B C46B 117.65(15)
C42B C41B B2B 120.32(14)
C46B C41B B2B 121.69(15)
C43B C42B C41B 119.52(15)
C43B C42B C47B 116.34(15)
C41B C42B C47B 124.10(15)
C44B C43B C42B 123.47(16)
C44B C43B H43B 118.3
C42B C43B H43B 118.3
C43B C44B C45B 116.30(16)
C43B C44B C51B 122.09(16)
C45B C44B C51B 121.60(15)
C44B C45B C46B 123.66(16)
C44B C45B H45B 118.2
C46B C45B H45B 118.2
C45B C46B C41B 119.38(16)
C45B C46B C55B 114.34(15)
C41B C46B C55B 126.28(16)
C50B C47B C49B 105.73(15)
C50B C47B C48B 107.65(15)
C49B C47B C48B 108.57(15)
C50B C47B C42B 111.97(14)
C49B C47B C42B 113.91(14)
C48B C47B C42B 108.78(13)
C47B C48B H48D 109.5
C47B C48B H48E 109.5
H48D C48B H48E 109.5
C47B C48B H48F 109.5
H48D C48B H48F 109.5
H48E C48B H48F 109.5
C47B C49B H49D 109.5
C47B C49B H49E 109.5
H49D C49B H49E 109.5
C47B C49B H49F 109.5
H49D C49B H49F 109.5
H49E C49B H49F 109.5
C47B C50B H50D 109.5
C47B C50B H50E 109.5
H50D C50B H50E 109.5
C47B C50B H50F 109.5
H50D C50B H50F 109.5
H50E C50B H50F 109.5
C52B C51B C54B 113.8(3)
C52B C51B C44B 113.0(2)
C54B C51B C44B 107.1(2)
C52B C51B C53B 110.1(3)
C54B C51B C53B 106.5(2)
C44B C51B C53B 105.93(18)
H52G C52' H52H 109.5
H52G C52' H52I 109.5
H52H C52' H52I 109.5
H53G C53' H53H 109.5
H53G C53' H53I 109.5
H53H C53' H53I 109.5
H54G C54' H54H 109.5
H54G C54' H54I 109.5
H54H C54' H54I 109.5
C58B C55B C56B 106.12(15)
C58B C55B C57B 106.83(16)
C56B C55B C57B 108.19(15)
C58B C55B C46B 117.14(14)
C56B C55B C46B 107.87(15)
C57B C55B C46B 110.33(14)
C55B C56B H56D 109.5
C55B C56B H56E 109.5
H56D C56B H56E 109.5
C55B C56B H56F 109.5
H56D C56B H56F 109.5
H56E C56B H56F 109.5
C55B C57B H57D 109.5
C55B C57B H57E 109.5
H57D C57B H57E 109.5
C55B C57B H57F 109.5
H57D C57B H57F 109.5
H57E C57B H57F 109.5
C55B C58B H58D 109.5
C55B C58B H58E 109.5
H58D C58B H58E 109.5
C55B C58B H58F 109.5
H58D C58B H58F 109.5
H58E C58B H58F 109.5
C3B B1B C2B 126.91(15)
C3B B1B C23B 114.31(14)
C2B B1B C23B 118.78(14)
C22B B2B C21B 126.34(16)
C22B B2B C41B 118.58(15)
C21B B2B C41B 115.07(15)

loop_
_geom_bond_atom_site_label_1
_geom_bond_atom_site_label_2
_geom_bond_distance
C1A C22A 1.406(2)
C1A C2A 1.406(2)
C1A H1A 0.9500
C2A C11A 1.423(2)
C2A B1A 1.569(3)
C3A C4A 1.412(3)
C3A C8A 1.418(3)
C3A B1A 1.575(3)
C4A C5A 1.390(3)
C4A H4A 0.9500
C5A C6A 1.371(3)
C5A H5A 0.9500
C6A C7A 1.377(3)
C6A H6A 0.9500
C7A C8A 1.407(3)
C7A H7A 0.9500
C8A C9A 1.447(3)
C9A C10A 1.339(3)
C9A H9A 0.9500
C10A C11A 1.453(3)
C10A H10A 0.9500
C11A C12A 1.388(3)
C12A C13A 1.392(3)
C12A H12A 0.9500
C13A C22A 1.426(2)
C13A C14A 1.450(3)
C14A C15A 1.338(3)
C14A H14A 0.9500
C15A C16A 1.456(3)
C15A H15A 0.9500
C16A C17A 1.399(3)
C16A C21A 1.423(2)
C17A C18A 1.374(3)
C17A H17A 0.9500
C18A C19A 1.384(3)
C18A H18A 0.9500
C19A C20A 1.381(3)
C19A H19A 0.9500
C20A C21A 1.406(3)
C20A H20A 0.9500
C21A B2A 1.579(3)
C22A B2A 1.576(3)
C23A C28A 1.416(2)
C23A C24A 1.431(2)
C23A B1A 1.592(3)
C24A C25A 1.387(2)
C24A C29A 1.557(2)
C25A C26A 1.388(2)
C25A H25A 0.9500
C26A C27A 1.374(2)
C26A C33A 1.533(2)
C27A C28A 1.401(2)
C27A H27A 0.9500
C28A C37A 1.555(2)
C29A C30A 1.523(2)
C29A C31A 1.528(3)
C29A C32A 1.540(3)
C30A H30A 0.9800
C30A H30B 0.9800
C30A H30C 0.9800
C31A H31A 0.9800
C31A H31B 0.9800
C31A H31C 0.9800
C32A H32A 0.9800
C32A H32B 0.9800
C32A H32C 0.9800
C33A C34A 1.525(3)
C33A C35A 1.527(3)
C33A C36A 1.530(3)
C34A H34A 0.9800
C34A H34B 0.9800
C34A H34C 0.9800
C35A H35A 0.9800
C35A H35B 0.9800
C35A H35C 0.9800
C36A H36A 0.9800
C36A H36B 0.9800
C36A H36C 0.9800
C37A C38A 1.526(3)
C37A C40A 1.532(3)
C37A C39A 1.539(3)
C38A H38A 0.9800
C38A H38B 0.9800
C38A H38C 0.9800
C39A H39A 0.9800
C39A H39B 0.9800
C39A H39C 0.9800
C40A H40A 0.9800
C40A H40B 0.9800
C40A H40C 0.9800
C41A C46A 1.419(2)
C41A C42A 1.435(2)
C41A B2A 1.600(2)
C42A C43A 1.389(2)
C42A C47A 1.549(2)
C43A C44A 1.387(2)
C43A H43A 0.9500
C44A C45A 1.382(2)
C44A C51A 1.536(2)
C45A C46A 1.402(2)
C45A H45A 0.9500
C46A C55A 1.555(2)
C47A C48A 1.524(2)
C47A C49A 1.533(2)
C47A C50A 1.536(3)
C48A H48A 0.9800
C48A H48B 0.9800
C48A H48C 0.9800
C49A H49A 0.9800
C49A H49B 0.9800
C49A H49C 0.9800
C50A H50A 0.9800
C50A H50B 0.9800
C50A H50C 0.9800
C51A C54A 1.509(3)
C51A C53A 1.527(3)
C51A C52A 1.545(3)
C52A H52A 0.9800
C52A H52B 0.9800
C52A H52C 0.9800
C53A H53A 0.9800
C53A H53B 0.9800
C53A H53C 0.9800
C54A H54A 0.9800
C54A H54B 0.9800
C54A H54C 0.9800
C55A C56A 1.532(2)
C55A C57A 1.532(3)
C55A C58A 1.534(2)
C56A H56A 0.9800
C56A H56B 0.9800
C56A H56C 0.9800
C57A H57A 0.9800
C57A H57B 0.9800
C57A H57C 0.9800
C58A H58A 0.9800
C58A H58B 0.9800
C58A H58C 0.9800
C1B C2B 1.409(2)
C1B C22B 1.416(2)
C1B H1B 0.9500
C2B C11B 1.421(2)
C2B B1B 1.581(2)
C3B C4B 1.409(2)
C3B C8B 1.418(2)
C3B B1B 1.577(2)
C4B C5B 1.377(2)
C4B H4B 0.9500
C5B C6B 1.384(3)
C5B H5B 0.9500
C6B C7B 1.374(3)
C6B H6B 0.9500
C7B C8B 1.409(2)
C7B H7B 0.9500
C8B C9B 1.450(2)
C9B C10B 1.338(2)
C9B H9B 0.9500
C10B C11B 1.453(2)
C10B H10B 0.9500
C11B C12B 1.393(2)
C12B C13B 1.392(2)
C12B H12B 0.9500
C13B C22B 1.416(2)
C13B C14B 1.457(2)
C14B C15B 1.340(3)
C14B H14B 0.9500
C15B C16B 1.449(3)
C15B H15B 0.9500
C16B C17B 1.411(2)
C16B C21B 1.415(3)
C17B C18B 1.369(3)
C17B H17B 0.9500
C18B C19B 1.379(3)
C18B H18B 0.9500
C19B C20B 1.380(3)
C19B H19B 0.9500
C20B C21B 1.409(3)
C20B H20B 0.9500
C21B B2B 1.584(3)
C22B B2B 1.576(3)
C23B C28B 1.416(2)
C23B C24B 1.429(2)
C23B B1B 1.595(2)
C24B C25B 1.393(2)
C24B C29B 1.550(3)
C25B C26B 1.377(3)
C25B H25B 0.9500
C26B C27B 1.376(3)
C26B C33B 1.538(3)
C27B C28B 1.404(2)
C27B H27B 0.9500
C28B C37B 1.558(3)
C29B C30B 1.525(3)
C29B C32B 1.540(2)
C29B C31B 1.541(2)
C30B H30D 0.9800
C30B H30E 0.9800
C30B H30F 0.9800
C31B H31D 0.9800
C31B H31E 0.9800
C31B H31F 0.9800
C32B H32D 0.9800
C32B H32E 0.9800
C32B H32F 0.9800
C33B C36B 1.507(3)
C33B C34B 1.536(3)
C33B C35B 1.544(3)
C34B H34D 0.9800
C34B H34E 0.9800
C34B H34F 0.9800
C35B H35D 0.9800
C35B H35E 0.9800
C35B H35F 0.9800
C36B H36D 0.9800
C36B H36E 0.9800
C36B H36F 0.9800
C37B C40B 1.527(3)
C37B C38B 1.532(3)
C37B C39B 1.539(3)
C38B H38D 0.9800
C38B H38E 0.9800
C38B H38F 0.9800
C39B H39D 0.9800
C39B H39E 0.9800
C39B H39F 0.9800
C40B H40D 0.9800
C40B H40E 0.9800
C40B H40F 0.9800
C41B C42B 1.426(2)
C41B C46B 1.427(2)
C41B B2B 1.586(3)
C42B C43B 1.394(2)
C42B C47B 1.561(2)
C43B C44B 1.386(2)
C43B H43B 0.9500
C44B C45B 1.390(2)
C44B C51B 1.538(2)
C45B C46B 1.391(2)
C45B H45B 0.9500
C46B C55B 1.552(2)
C47B C50B 1.527(3)
C47B C49B 1.528(2)
C47B C48B 1.534(2)
C48B H48D 0.9800
C48B H48E 0.9800
C48B H48F 0.9800
C49B H49D 0.9800
C49B H49E 0.9800
C49B H49F 0.9800
C50B H50D 0.9800
C50B H50E 0.9800
C50B H50F 0.9800
C51B C52B 1.437(4)
C51B C54B 1.533(4)
C51B C53B 1.564(4)
C52B H52D 0.9800
C52B H52E 0.9800
C52B H52F 0.9800
C53B H53D 0.9800
C53B H53E 0.9800
C53B H53F 0.9800
C54B H54D 0.9800
C54B H54E 0.9800
C54B H54F 0.9800
C52' H52G 0.9800
C52' H52H 0.9800
C52' H52I 0.9800
C53' H53G 0.9800
C53' H53H 0.9800
C53' H53I 0.9800
C54' H54G 0.9800
C54' H54H 0.9800
C54' H54I 0.9800
C55B C58B 1.521(3)
C55B C56B 1.539(3)
C55B C57B 1.542(2)
C56B H56D 0.9800
C56B H56E 0.9800
C56B H56F 0.9800
C57B H57D 0.9800
C57B H57E 0.9800
C57B H57F 0.9800
C58B H58D 0.9800
C58B H58E 0.9800
C58B H58F 0.9800

loop_
_geom_torsion_atom_site_label_1
_geom_torsion_atom_site_label_2
_geom_torsion_atom_site_label_3
_geom_torsion_atom_site_label_4
_geom_torsion
C22A C1A C2A C11A 5.1(2)
C22A C1A C2A B1A -168.00(15)
C8A C3A C4A C5A 3.8(3)
B1A C3A C4A C5A -174.37(19)
C3A C4A C5A C6A -1.6(3)
C4A C5A C6A C7A -1.5(3)
C5A C6A C7A C8A 2.3(3)
C6A C7A C8A C3A 0.1(3)
C6A C7A C8A C9A -177.72(19)
C4A C3A C8A C7A -3.0(2)
B1A C3A C8A C7A 174.99(17)
C4A C3A C8A C9A 174.62(17)
B1A C3A C8A C9A -7.4(3)
C7A C8A C9A C10A -174.4(2)
C3A C8A C9A C10A 7.9(3)
C8A C9A C10A C11A 4.8(4)
C1A C2A C11A C12A -6.7(2)
B1A C2A C11A C12A 166.05(15)
C1A C2A C11A C10A 174.63(16)
B1A C2A C11A C10A -12.6(3)
C9A C10A C11A C12A 177.25(19)
C9A C10A C11A C2A -4.0(3)
C2A C11A C12A C13A 2.2(3)
C10A C11A C12A C13A -178.99(16)
C11A C12A C13A C22A 4.6(3)
C11A C12A C13A C14A -175.53(17)
C12A C13A C14A C15A 168.5(2)
C22A C13A C14A C15A -11.7(3)
C13A C14A C15A C16A 5.5(4)
C14A C15A C16A C17A -170.7(2)
C14A C15A C16A C21A 12.0(3)
C21A C16A C17A C18A 1.0(3)
C15A C16A C17A C18A -176.49(17)
C16A C17A C18A C19A 2.1(3)
C17A C18A C19A C20A -2.0(3)
C18A C19A C20A C21A -1.2(3)
C19A C20A C21A C16A 4.2(3)
C19A C20A C21A B2A -174.50(16)
C17A C16A C21A C20A -4.0(2)
C15A C16A C21A C20A 173.26(16)
C17A C16A C21A B2A 174.55(16)
C15A C16A C21A B2A -8.2(3)
C2A C1A C22A C13A 1.4(2)
C2A C1A C22A B2A -178.31(15)
C12A C13A C22A C1A -6.1(2)
C14A C13A C22A C1A 174.04(16)
C12A C13A C22A B2A 173.53(15)
C14A C13A C22A B2A -6.3(3)
C28A C23A C24A C25A -2.0(2)
B1A C23A C24A C25A 168.82(16)
C28A C23A C24A C29A -177.00(15)
B1A C23A C24A C29A -6.2(3)
C23A C24A C25A C26A 3.0(3)
C29A C24A C25A C26A 178.59(16)
C24A C25A C26A C27A -1.5(3)
C24A C25A C26A C33A 178.25(16)
C25A C26A C27A C28A -1.0(3)
C33A C26A C27A C28A 179.26(17)
C26A C27A C28A C23A 1.9(3)
C26A C27A C28A C37A -175.62(16)
C24A C23A C28A C27A -0.4(2)
B1A C23A C28A C27A -170.85(16)
C24A C23A C28A C37A 176.86(15)
B1A C23A C28A C37A 6.4(3)
C25A C24A C29A C30A 165.10(16)
C23A C24A C29A C30A -19.6(2)
C25A C24A C29A C31A -74.04(19)
C23A C24A C29A C31A 101.24(19)
C25A C24A C29A C32A 45.4(2)
C23A C24A C29A C32A -139.34(17)
C27A C26A C33A C34A -119.3(2)
C25A C26A C33A C34A 61.0(2)
C27A C26A C33A C35A 0.7(3)
C25A C26A C33A C35A -179.03(17)
C27A C26A C33A C36A 120.2(2)
C25A C26A C33A C36A -59.5(2)
C27A C28A C37A C38A 177.76(15)
C23A C28A C37A C38A 0.4(3)
C27A C28A C37A C40A -61.55(19)
C23A C28A C37A C40A 121.08(18)
C27A C28A C37A C39A 58.1(2)
C23A C28A C37A C39A -119.25(19)
C46A C41A C42A C43A 0.6(2)
B2A C41A C42A C43A 176.26(15)
C46A C41A C42A C47A 175.37(15)
B2A C41A C42A C47A -8.9(2)
C41A C42A C43A C44A -0.5(3)
C47A C42A C43A C44A -175.81(16)
C42A C43A C44A C45A -0.6(3)
C42A C43A C44A C51A 179.78(16)
C43A C44A C45A C46A 1.9(3)
C51A C44A C45A C46A -178.56(16)
C44A C45A C46A C41A -1.9(3)
C44A C45A C46A C55A 179.49(16)
C42A C41A C46A C45A 0.6(2)
B2A C41A C46A C45A -175.01(15)
C42A C41A C46A C55A 179.00(15)
B2A C41A C46A C55A 3.4(3)
C43A C42A C47A C48A -152.28(15)
C41A C42A C47A C48A 32.7(2)
C43A C42A C47A C49A -32.2(2)
C41A C42A C47A C49A 152.76(17)
C43A C42A C47A C50A 85.84(18)
C41A C42A C47A C50A -89.16(19)
C45A C44A C51A C54A 10.9(3)
C43A C44A C51A C54A -169.6(2)
C45A C44A C51A C53A -111.6(2)
C43A C44A C51A C53A 67.9(2)
C45A C44A C51A C52A 130.36(19)
C43A C44A C51A C52A -50.1(2)
C45A C46A C55A C56A -172.58(15)
C41A C46A C55A C56A 8.9(2)
C45A C46A C55A C57A 64.45(19)
C41A C46A C55A C57A -114.06(19)
C45A C46A C55A C58A -53.71(19)
C41A C46A C55A C58A 127.78(18)
C1A C2A B1A C3A -165.58(16)
C11A C2A B1A C3A 21.9(3)
C1A C2A B1A C23A 16.2(2)
C11A C2A B1A C23A -156.25(16)
C4A C3A B1A C2A 168.15(16)
C8A C3A B1A C2A -9.8(3)
C4A C3A B1A C23A -13.6(2)
C8A C3A B1A C23A 168.48(16)
C28A C23A B1A C2A -95.86(19)
C24A C23A B1A C2A 93.87(19)
C28A C23A B1A C3A 85.71(19)
C24A C23A B1A C3A -84.56(19)
C1A C22A B2A C21A -158.61(16)
C13A C22A B2A C21A 21.7(3)
C1A C22A B2A C41A 19.5(2)
C13A C22A B2A C41A -160.12(15)
C20A C21A B2A C22A 166.06(15)
C16A C21A B2A C22A -12.4(3)
C20A C21A B2A C41A -12.1(2)
C16A C21A B2A C41A 169.38(15)
C46A C41A B2A C22A -95.33(19)
C42A C41A B2A C22A 89.22(19)
C46A C41A B2A C21A 82.99(19)
C42A C41A B2A C21A -92.46(18)
C22B C1B C2B C11B -4.2(2)
C22B C1B C2B B1B 173.75(15)
C8B C3B C4B C5B -3.1(3)
B1B C3B C4B C5B 175.20(17)
C3B C4B C5B C6B 0.6(3)
C4B C5B C6B C7B 2.3(3)
C5B C6B C7B C8B -2.5(3)
C6B C7B C8B C3B -0.1(3)
C6B C7B C8B C9B 177.46(17)
C4B C3B C8B C7B 2.8(2)
B1B C3B C8B C7B -175.31(16)
C4B C3B C8B C9B -174.51(16)
B1B C3B C8B C9B 7.4(3)
C7B C8B C9B C10B 174.55(19)
C3B C8B C9B C10B -8.0(3)
C8B C9B C10B C11B -3.3(4)
C1B C2B C11B C12B 6.2(2)
B1B C2B C11B C12B -171.59(15)
C1B C2B C11B C10B -173.16(16)
B1B C2B C11B C10B 9.0(3)
C9B C10B C11B C12B -175.32(19)
C9B C10B C11B C2B 4.1(3)
C2B C11B C12B C13B -2.7(3)
C10B C11B C12B C13B 176.79(16)
C11B C12B C13B C22B -3.6(3)
C11B C12B C13B C14B 176.69(16)
C12B C13B C14B C15B -172.1(2)
C22B C13B C14B C15B 8.2(3)
C13B C14B C15B C16B -4.2(4)
C14B C15B C16B C17B 174.4(2)
C14B C15B C16B C21B -9.7(3)
C21B C16B C17B C18B -0.6(3)
C15B C16B C17B C18B 175.53(19)
C16B C17B C18B C19B -1.5(3)
C17B C18B C19B C20B 1.6(3)
C18B C19B C20B C21B 0.5(3)
C19B C20B C21B C16B -2.5(3)
C19B C20B C21B B2B 178.26(18)
C17B C16B C21B C20B 2.5(2)
C15B C16B C21B C20B -173.21(17)
C17B C16B C21B B2B -178.37(17)
C15B C16B C21B B2B 5.9(3)
C2B C1B C22B C13B -1.7(2)
C2B C1B C22B B2B 175.89(15)
C12B C13B C22B C1B 5.5(2)
C14B C13B C22B C1B -174.78(16)
C12B C13B C22B B2B -171.90(16)
C14B C13B C22B B2B 7.8(3)
C28B C23B C24B C25B -0.2(2)
B1B C23B C24B C25B -173.32(14)
C28B C23B C24B C29B 175.54(14)
B1B C23B C24B C29B 2.4(2)
C23B C24B C25B C26B -1.8(2)
C29B C24B C25B C26B -178.01(15)
C24B C25B C26B C27B 1.8(3)
C24B C25B C26B C33B 179.61(16)
C25B C26B C27B C28B 0.1(3)
C33B C26B C27B C28B -177.63(16)
C26B C27B C28B C23B -1.9(3)
C26B C27B C28B C37B 176.96(15)
C24B C23B C28B C27B 1.9(2)
B1B C23B C28B C27B 174.82(15)
C24B C23B C28B C37B -176.85(14)
B1B C23B C28B C37B -3.9(2)
C25B C24B C29B C30B -174.18(15)
C23B C24B C29B C30B 9.9(2)
C25B C24B C29B C32B 64.83(18)
C23B C24B C29B C32B -111.08(18)
C25B C24B C29B C31B -54.58(19)
C23B C24B C29B C31B 129.52(18)
C27B C26B C33B C36B -7.6(3)
C25B C26B C33B C36B 174.70(17)
C27B C26B C33B C34B -129.3(2)
C25B C26B C33B C34B 53.0(2)
C27B C26B C33B C35B 112.9(2)
C25B C26B C33B C35B -64.8(2)
C27B C28B C37B C40B -178.70(15)
C23B C28B C37B C40B 0.1(2)
C27B C28B C37B C38B 60.17(19)
C23B C28B C37B C38B -121.03(18)
C27B C28B C37B C39B -58.4(2)
C23B C28B C37B C39B 120.37(19)
C46B C41B C42B C43B 0.6(2)
B2B C41B C42B C43B -172.86(15)
C46B C41B C42B C47B -176.89(14)
B2B C41B C42B C47B 9.7(2)
C41B C42B C43B C44B 1.0(2)
C47B C42B C43B C44B 178.63(15)
C42B C43B C44B C45B -1.5(2)
C42B C43B C44B C51B 179.38(15)
C43B C44B C45B C46B 0.5(2)
C51B C44B C45B C46B 179.65(15)
C44B C45B C46B C41B 0.9(2)
C44B C45B C46B C55B -178.44(15)
C42B C41B C46B C45B -1.5(2)
B2B C41B C46B C45B 171.87(15)
C42B C41B C46B C55B 177.82(14)
B2B C41B C46B C55B -8.8(2)
C43B C42B C47B C50B 24.6(2)
C41B C42B C47B C50B -157.87(16)
C43B C42B C47B C49B 144.49(16)
C41B C42B C47B C49B -38.0(2)
C43B C42B C47B C48B -94.27(18)
C41B C42B C47B C48B 83.28(19)
C43B C44B C51B C52B 0.6(3)
C45B C44B C51B C52B -178.5(3)
C43B C44B C51B C54B 126.6(2)
C45B C44B C51B C54B -52.4(3)
C43B C44B C51B C53B -120.0(2)
C45B C44B C51B C53B 60.9(2)
C45B C46B C55B C58B 177.28(15)
C41B C46B C55B C58B -2.1(2)
C45B C46B C55B C56B 57.74(19)
C41B C46B C55B C56B -121.60(18)
C45B C46B C55B C57B -60.2(2)
C41B C46B C55B C57B 120.42(18)
C4B C3B B1B C2B -171.27(16)
C8B C3B B1B C2B 6.9(3)
C4B C3B B1B C23B 9.0(2)
C8B C3B B1B C23B -172.89(16)
C1B C2B B1B C3B 165.50(16)
C11B C2B B1B C3B -16.8(3)
C1B C2B B1B C23B -14.8(2)
C11B C2B B1B C23B 162.97(16)
C28B C23B B1B C3B -85.02(19)
C24B C23B B1B C3B 87.77(18)
C28B C23B B1B C2B 95.22(19)
C24B C23B B1B C2B -91.99(19)
C1B C22B B2B C21B 161.62(16)
C13B C22B B2B C21B -21.0(3)
C1B C22B B2B C41B -19.1(2)
C13B C22B B2B C41B 158.23(16)
C20B C21B B2B C22B -168.44(16)
C16B C21B B2B C22B 12.4(3)
C20B C21B B2B C41B 12.3(2)
C16B C21B B2B C41B -166.84(16)
C42B C41B B2B C22B -87.74(19)
C46B C41B B2B C22B 99.07(19)
C42B C41B B2B C21B 91.58(18)
C46B C41B B2B C21B -81.61(19)

loop_
_platon_squeeze_void_nr
_platon_squeeze_void_average_x
_platon_squeeze_void_average_y
_platon_squeeze_void_average_z
_platon_squeeze_void_volume
_platon_squeeze_void_count_electrons
_platon_squeeze_void_content
1 -0.107 0.119 0.713 86 11 ' '
2 0.000 0.500 0.500 145 42 ' '
3 0.106 0.881 0.287 86 11 ' '
